data_7060907
loop_
_publ_author_name
'Younes, Eyad A.'
'Issa, Maram J.'
'Abdollahi, Maryam F.'
'Ding, Yuan-Fu'
'Rasras, Anas J.'
'Mok, Greta S. P.'
'Lin, Jian-Bin'
'Zhao, Yuming'

_publ_section_title
;
 Studies of cyanomethylcarbamoyl-bridged anthracene and pyrene
 fluorophores
;
_journal_issue 37
_journal_name_full 'New Journal of Chemistry'
_journal_page_first 17366
_journal_page_last 17376
_journal_paper_doi 10.1039/D1NJ03044B
_journal_volume 45
_journal_year 2021
_chemical_formula_moiety 'C23 H16 N2 O'
_chemical_formula_sum 'C23 H16 N2 O'
_chemical_formula_weight 336.38
_space_group_crystal_system triclinic
_space_group_IT_number 2
_space_group_name_Hall '-P 1'
_space_group_name_H-M_alt 'P -1'
_atom_sites_solution_hydrogens mixed
_atom_sites_solution_primary dual
_audit_creation_date 2020-07-31
_audit_creation_method
;
Olex2 1.3
(compiled 2020.07.16 svn.r6f6c53a7 for OlexSys, GUI svn.r6139)
;
_audit_update_record
;
2020-09-20 deposited with the CCDC.	2021-08-17 downloaded from the CCDC.
;
_cell_angle_alpha 110.229(2)
_cell_angle_beta 96.599(2)
_cell_angle_gamma 106.447(2)
_cell_formula_units_Z 4
_cell_length_a 9.8120(2)
_cell_length_b 12.8630(3)
_cell_length_c 15.4670(3)
_cell_measurement_reflns_used 18419
_cell_measurement_temperature 100(2)
_cell_measurement_theta_max 76.9290
_cell_measurement_theta_min 3.1140
_cell_volume 1706.93(7)
_computing_cell_refinement 'CrysAlisPro 1.171.40.83a (Rigaku OD, 2020)'
_computing_data_collection 'CrysAlisPro 1.171.40.83a (Rigaku OD, 2020)'
_computing_data_reduction 'CrysAlisPro 1.171.40.83a (Rigaku OD, 2020)'
_computing_molecular_graphics 'Olex2 1.3 (Dolomanov et al., 2009)'
_computing_publication_material 'Olex2 1.3 (Dolomanov et al., 2009)'
_computing_structure_refinement 'SHELXL 2018/3 (Sheldrick, 2015)'
_computing_structure_solution 'SHELXT 2018/2 (Sheldrick, 2018)'
_diffrn_ambient_environment N~2~
_diffrn_ambient_temperature 100(2)
_diffrn_detector 'Hybrid Pixel Array Detector'
_diffrn_detector_area_resol_mean 10.0000
_diffrn_detector_type HyPix
_diffrn_measured_fraction_theta_full 0.999
_diffrn_measured_fraction_theta_max 0.986
_diffrn_measurement_details
;
List of Runs (angles in degrees, time in seconds):

  # Type    Start    End  Width  t~exp~   \w     \q     \k     \f   Frames
#--------------------------------------------------------------------------
  1  \w   -119.00 -35.00   0.50    0.44    --  -47.95 -47.00 -32.00  168
  2  \w    -16.00  28.00   0.50    0.44    --  -47.95  19.00  30.00   88
  3  \w    -46.00 -14.00   0.50    2.00    --  -86.25  47.00 115.00   64
  4  \w    -46.00  25.00   0.50    0.44    --  -47.95  47.00 115.00  142
  5  \w    -23.00  61.00   0.50    0.44    --   47.95 -47.00 -32.00  168
  6  \w     35.00  79.00   0.50    2.00    --  107.75 -61.00-120.00   88
  7  \w     35.00 106.00   0.50    2.00    --  107.75 -94.00-165.27  142
  8  \w     34.00  96.00   0.50    0.44    --   47.95-125.00-180.00  124
  9  \w     35.00 106.00   0.50    2.00    --  107.75 -94.00 -60.00  142
 10  \w     35.00 112.00   0.50    2.00    --  107.75-125.00 -30.00  154
 11  \w     35.00 106.00   0.50    2.00    --  107.75 -94.00   0.00  142
 12  \w     35.00  79.00   0.50    2.00    --  107.75 -61.00  30.00   88
 13  \w     35.00 106.00   0.50    2.00    --  107.75 -94.00  30.00  142
 14  \w     35.00  79.00   0.50    2.00    --  107.75 -61.00 120.00   88
 15  \w     35.00 106.00   0.50    2.00    --  107.75 -94.00 150.00  142
 16  \w     35.00 112.00   0.50    2.00    --  107.75-125.00   0.00  154
 17  \w     35.00 106.00   0.50    2.00    --  107.75 -94.00-120.00  142
 18  \w     94.00 178.00   0.50    2.00    --  107.75  15.00-150.00  168
 19  \w     95.00 178.00   0.50    2.00    --  107.75  45.00-120.00  166
 20  \w     95.00 178.00   0.50    2.00    --  107.75 125.00   0.00  166
 21  \w     95.00 178.00   0.50    2.00    --  107.75  47.00 115.00  166
 22  \w     95.00 178.00   0.50    2.00    --  107.75 125.00  60.00  166
 23  \w     95.00 178.00   0.50    2.00    --  107.75 125.00 -30.00  166
 24  \w     95.00 178.00   0.50    2.00    --  107.75  45.00  30.00  166
 25  \w     95.00 178.00   0.50    2.00    --  107.75 125.00 -60.00  166
 26  \w     95.00 178.00   0.50    2.00    --  107.75 125.00-150.00  166
 27  \w     94.00 178.00   0.50    2.00    --  107.75  15.00-180.00  168
 28  \w     35.00 112.00   0.50    2.00    --  107.75-125.00  30.00  154
 29  \w     35.00 112.00   0.50    2.00    --  107.75-125.00 120.00  154
 30  \w     35.00  79.00   0.50    2.00    --  107.75 -61.00  90.00   88
 31  \w     35.00  79.00   0.50    2.00    --  107.75 -61.00  60.00   88
 32  \w     35.00  79.00   0.50    2.00    --  107.75 -61.00   0.00   88
 33  \w     35.00  79.00   0.50    2.00    --  107.75 -61.00 -60.00   88
 34  \w     35.00 106.00   0.50    2.00    --  107.75 -94.00-150.00  142
 35  \w     35.00 106.00   0.50    2.00    --  107.75 -94.00-180.00  142
 36  \w     35.00 112.00   0.50    2.00    --  107.75-125.00  60.00  154
 37  \w     35.00 106.00   0.50    2.00    --  107.75 -94.00 120.00  142
 38  \w     35.00 106.00   0.50    2.00    --  107.75 -94.00  90.00  142
 39  \w     35.00 112.00   0.50    2.00    --  107.75-125.00  90.00  154
 40  \w     35.00 119.00   0.50    0.44    --   47.95  47.00 115.00  168
 41  \w    -16.00  28.00   0.50    0.44    --  -47.95  19.00-120.00   88
 42  \w    -43.00 -14.00   0.50    2.00    --  -86.25  45.00 -60.00   58
 43  \w    -86.00 -13.00   0.50    0.44    --  -47.95 125.00 120.00  146
 44  \w   -159.00 -73.00   0.50    2.00    --  -86.25 -47.00 -32.00  172
 45  \w   -120.00 -25.00   0.50    0.44    --  -47.95 -77.00 -30.00  190
 46  \w   -120.00 -73.00   0.50    0.44    --  -47.95-125.00 150.00   94
 47  \w   -120.00 -25.00   0.50    0.44    --  -47.95 -77.00  90.00  190
 48  \w   -120.00 -25.00   0.50    0.44    --  -47.95 -77.00  60.00  190
 49  \w   -120.00 -25.00   0.50    0.44    --  -47.95 -77.00 -90.00  190
 50  \w   -120.00 -25.00   0.50    0.44    --  -47.95 -77.00-180.00  190
;
_diffrn_measurement_device 'four-circle diffractometer'
_diffrn_measurement_device_type 'XtaLAB Synergy, Dualflex, HyPix'
_diffrn_measurement_method '\w scans'
_diffrn_orient_matrix_type 'CrysAlisPro convention (1999,Acta A55,543-557)'
_diffrn_orient_matrix_UB_11 -0.0618520000
_diffrn_orient_matrix_UB_12 0.0972565000
_diffrn_orient_matrix_UB_13 0.0477961000
_diffrn_orient_matrix_UB_21 0.1565350000
_diffrn_orient_matrix_UB_22 0.0905766000
_diffrn_orient_matrix_UB_23 0.0423741000
_diffrn_orient_matrix_UB_31 -0.0076273000
_diffrn_orient_matrix_UB_32 0.0291569000
_diffrn_orient_matrix_UB_33 -0.0886305000
_diffrn_radiation_monochromator mirror
_diffrn_radiation_probe x-ray
_diffrn_radiation_type 'Cu K\a'
_diffrn_radiation_wavelength 1.54184
_diffrn_reflns_av_R_equivalents 0.0533
_diffrn_reflns_av_unetI/netI 0.0330
_diffrn_reflns_Laue_measured_fraction_full 0.999
_diffrn_reflns_Laue_measured_fraction_max 0.986
_diffrn_reflns_limit_h_max 11
_diffrn_reflns_limit_h_min -12
_diffrn_reflns_limit_k_max 16
_diffrn_reflns_limit_k_min -15
_diffrn_reflns_limit_l_max 15
_diffrn_reflns_limit_l_min -19
_diffrn_reflns_number 42515
_diffrn_reflns_point_group_measured_fraction_full 0.999
_diffrn_reflns_point_group_measured_fraction_max 0.986
_diffrn_reflns_theta_full 67.684
_diffrn_reflns_theta_max 77.340
_diffrn_reflns_theta_min 3.134
_diffrn_source 'micro-focus sealed X-ray tube'
_diffrn_source_type 'PhotonJet (Cu) X-ray Source'
_exptl_absorpt_coefficient_mu 0.639
_exptl_absorpt_correction_T_max 1.00000
_exptl_absorpt_correction_T_min 0.54791
_exptl_absorpt_correction_type multi-scan
_exptl_absorpt_process_details
;
CrysAlisPro 1.171.40.83a (Rigaku Oxford Diffraction, 2020)
Empirical absorption correction using spherical harmonics,
implemented in SCALE3 ABSPACK scaling algorithm.
;
_exptl_crystal_colour colourless
_exptl_crystal_colour_primary colourless
_exptl_crystal_density_diffrn 1.309
_exptl_crystal_description needle
_exptl_crystal_F_000 704
_exptl_crystal_recrystallization_method 'Re-crystallisation from solvent: DCM and Hexane'
_exptl_crystal_size_max 0.24
_exptl_crystal_size_mid 0.1
_exptl_crystal_size_min 0.06
_refine_diff_density_max 0.254
_refine_diff_density_min -0.225
_refine_diff_density_rms 0.041
_refine_ls_extinction_coef 0.0016(3)
_refine_ls_extinction_expression Fc^*^=kFc[1+0.001xFc^2^\l^3^/sin(2\q)]^-1/4^
_refine_ls_extinction_method 'SHELXL-2018/3 (Sheldrick 2018)'
_refine_ls_goodness_of_fit_ref 1.057
_refine_ls_hydrogen_treatment mixed
_refine_ls_matrix_type full
_refine_ls_number_parameters 476
_refine_ls_number_reflns 7152
_refine_ls_number_restraints 0
_refine_ls_restrained_S_all 1.057
_refine_ls_R_factor_all 0.0496
_refine_ls_R_factor_gt 0.0430
_refine_ls_shift/su_max 0.000
_refine_ls_shift/su_mean 0.000
_refine_ls_structure_factor_coef Fsqd
_refine_ls_weighting_details 'w=1/[\s^2^(Fo^2^)+(0.0534P)^2^+0.5292P] where P=(Fo^2^+2Fc^2^)/3'
_refine_ls_weighting_scheme calc
_refine_ls_wR_factor_gt 0.1102
_refine_ls_wR_factor_ref 0.1145
_reflns_Friedel_coverage 0.000
_reflns_number_gt 6177
_reflns_number_total 7152
_reflns_threshold_expression 'I > 2\s(I)'
_cod_data_source_file d1nj03044b2.cif
_cod_data_source_block bc
_cod_depositor_comments 'Adding full bibliography for 7060907--7060910.cif.'
_cod_original_cell_volume 1706.94(8)
_cod_database_code 7060907
_shelx_shelxl_version_number 2018/3
_chemical_oxdiff_formula C23H16N2O
_shelx_space_group_comment
;
The symmetry employed for this shelxl refinement is uniquely defined
by the following loop, which should always be used as a source of
symmetry information in preference to the above space-group names.
They are only intended as comments.
;
_shelx_estimated_absorpt_t_max 0.963
_shelx_estimated_absorpt_t_min 0.862
_reflns_odcompleteness_completeness 99.76
_reflns_odcompleteness_iscentric 1
_reflns_odcompleteness_theta 74.33
_olex2_refinement_description
;
1. Fixed Uiso
 At 1.2 times of:
  All C(H) groups, All N(H) groups
2.a Ternary CH refined with riding coordinates:
 C8(H8), C31(H31)
2.b Aromatic/amide H refined with riding coordinates:
 C3(H3), C4(H4), C5(H5), C6(H6), C7(H7), C12(H12), C13(H13), C14(H14),
 C15(H15), C17(H17), C19(H19), C20(H20), C21(H21), C22(H22), C26(H26), C27(H27),
  C28(H28), C29(H29), C30(H30), C35(H35), C36(H36), C37(H37), C38(H38),
 C40(H40), C42(H42), C43(H43), C44(H44), C45(H45)
;
_olex2_submission_special_instructions 'No special instructions were received'
_oxdiff_exptl_absorpt_empirical_details
;
Empirical correction (ABSPACK) includes:
- Absorption correction using spherical harmonics
- Frame scaling
;
_oxdiff_exptl_absorpt_empirical_full_max 1.581
_oxdiff_exptl_absorpt_empirical_full_min 0.681

loop_
_space_group_symop_operation_xyz
'x, y, z'
'-x, -y, -z'

loop_
_atom_site_label
_atom_site_type_symbol
_atom_site_fract_x
_atom_site_fract_y
_atom_site_fract_z
_atom_site_U_iso_or_equiv
_atom_site_adp_type
_atom_site_occupancy
_atom_site_site_symmetry_order
_atom_site_calc_flag
_atom_site_refinement_flags_posn
_atom_site_refinement_flags_adp
_atom_site_refinement_flags_occupancy
_atom_site_disorder_assembly
_atom_site_disorder_group
O1 O 0.23812(10) 0.54984(9) 0.75123(7) 0.0309(2) Uani 1 1 d . . . . .
N1 N 0.03429(12) 0.58796(9) 0.78080(7) 0.0245(2) Uani 1 1 d . . . . .
H1 H -0.0612(18) 0.5709(14) 0.7614(11) 0.029 Uiso 1 1 d . U . . .
N2 N -0.07167(14) 0.73619(12) 0.97298(9) 0.0384(3) Uani 1 1 d . . . . .
C1 C 0.10537(13) 0.52783(11) 0.72582(9) 0.0242(2) Uani 1 1 d . . . . .
C2 C 0.01643(13) 0.43440(11) 0.63197(9) 0.0253(3) Uani 1 1 d . . . . .
C3 C -0.12413(14) 0.35997(12) 0.62146(10) 0.0292(3) Uani 1 1 d . . . . .
H3 H -0.167037 0.369356 0.674420 0.035 Uiso 1 1 calc R U . . .
C4 C -0.20111(15) 0.27212(13) 0.53335(11) 0.0355(3) Uani 1 1 d . . . . .
H4 H -0.296820 0.220942 0.526081 0.043 Uiso 1 1 calc R U . . .
C5 C -0.13918(17) 0.25845(14) 0.45558(11) 0.0380(3) Uani 1 1 d . . . . .
H5 H -0.192027 0.197518 0.395486 0.046 Uiso 1 1 calc R U . . .
C6 C -0.00024(17) 0.33379(14) 0.46577(10) 0.0360(3) Uani 1 1 d . . . . .
H6 H 0.041314 0.325633 0.412317 0.043 Uiso 1 1 calc R U . . .
C7 C 0.07812(15) 0.42096(13) 0.55379(10) 0.0313(3) Uani 1 1 d . . . . .
H7 H 0.174048 0.471659 0.560882 0.038 Uiso 1 1 calc R U . . .
C8 C 0.11575(13) 0.68214(11) 0.87308(9) 0.0244(3) Uani 1 1 d . . . . .
H8 H 0.175584 0.650030 0.906639 0.029 Uiso 1 1 calc R U . . .
C9 C 0.01002(14) 0.71264(12) 0.92929(9) 0.0279(3) Uani 1 1 d . . . . .
C10 C 0.22051(13) 0.79074(11) 0.86569(8) 0.0243(2) Uani 1 1 d . . . . .
C11 C 0.37309(14) 0.82187(11) 0.89708(9) 0.0264(3) Uani 1 1 d . . . . .
C12 C 0.44065(14) 0.76077(12) 0.94077(9) 0.0295(3) Uani 1 1 d . . . . .
H12 H 0.380652 0.697692 0.953042 0.035 Uiso 1 1 calc R U . . .
C13 C 0.58920(15) 0.79158(13) 0.96497(10) 0.0346(3) Uani 1 1 d . . . . .
H13 H 0.630462 0.749074 0.993155 0.042 Uiso 1 1 calc R U . . .
C14 C 0.68303(15) 0.88599(14) 0.94873(11) 0.0382(3) Uani 1 1 d . . . . .
H14 H 0.786078 0.905564 0.964978 0.046 Uiso 1 1 calc R U . . .
C15 C 0.62462(15) 0.94794(13) 0.90992(10) 0.0361(3) Uani 1 1 d . . . . .
H15 H 0.687901 1.011996 0.900325 0.043 Uiso 1 1 calc R U . . .
C16 C 0.46990(15) 0.91918(12) 0.88306(9) 0.0299(3) Uani 1 1 d . . . . .
C17 C 0.41140(15) 0.98290(12) 0.84240(10) 0.0314(3) Uani 1 1 d . . . . .
H17 H 0.475853 1.047207 0.833704 0.038 Uiso 1 1 calc R U . . .
C18 C 0.26107(15) 0.95508(12) 0.81408(9) 0.0285(3) Uani 1 1 d . . . . .
C19 C 0.20283(17) 1.02316(13) 0.77419(10) 0.0341(3) Uani 1 1 d . . . . .
H19 H 0.267941 1.089836 0.768772 0.041 Uiso 1 1 calc R U . . .
C20 C 0.05712(18) 0.99451(13) 0.74409(10) 0.0356(3) Uani 1 1 d . . . . .
H20 H 0.020895 1.040461 0.717257 0.043 Uiso 1 1 calc R U . . .
C21 C -0.04160(16) 0.89619(13) 0.75246(10) 0.0325(3) Uani 1 1 d . . . . .
H21 H -0.143891 0.876530 0.731153 0.039 Uiso 1 1 calc R U . . .
C22 C 0.00885(14) 0.82928(12) 0.79092(9) 0.0272(3) Uani 1 1 d . . . . .
H22 H -0.059335 0.763638 0.795835 0.033 Uiso 1 1 calc R U . . .
C23 C 0.16249(14) 0.85583(11) 0.82408(8) 0.0252(3) Uani 1 1 d . . . . .
O2 O 0.73217(9) 0.53405(8) 0.74755(7) 0.0292(2) Uani 1 1 d . . . . .
N3 N 0.50565(12) 0.51437(9) 0.76979(8) 0.0244(2) Uani 1 1 d . . . . .
H3A H 0.4179(18) 0.5234(14) 0.7558(11) 0.029 Uiso 1 1 d . U . . .
N4 N 0.32019(14) 0.44004(12) 0.92545(9) 0.0381(3) Uani 1 1 d . . . . .
C24 C 0.61718(13) 0.55356(11) 0.73334(9) 0.0233(2) Uani 1 1 d . . . . .
C25 C 0.59439(13) 0.61941(11) 0.67350(9) 0.0247(3) Uani 1 1 d . . . . .
C26 C 0.65438(15) 0.60307(13) 0.59465(10) 0.0313(3) Uani 1 1 d . . . . .
H26 H 0.706736 0.549909 0.579338 0.038 Uiso 1 1 calc R U . . .
C27 C 0.63763(16) 0.66441(15) 0.53851(11) 0.0380(3) Uani 1 1 d . . . . .
H27 H 0.676308 0.651686 0.483703 0.046 Uiso 1 1 calc R U . . .
C28 C 0.56482(16) 0.74408(15) 0.56200(11) 0.0386(3) Uani 1 1 d . . . . .
H28 H 0.555007 0.787003 0.523942 0.046 Uiso 1 1 calc R U . . .
C29 C 0.50609(16) 0.76147(14) 0.64096(11) 0.0350(3) Uani 1 1 d . . . . .
H29 H 0.456768 0.816760 0.657232 0.042 Uiso 1 1 calc R U . . .
C30 C 0.51916(14) 0.69827(12) 0.69634(9) 0.0279(3) Uani 1 1 d . . . . .
H30 H 0.476903 0.708818 0.749622 0.033 Uiso 1 1 calc R U . . .
C31 C 0.52359(14) 0.44955(12) 0.82929(9) 0.0257(3) Uani 1 1 d . . . . .
H31 H 0.619115 0.496464 0.876997 0.031 Uiso 1 1 calc R U . . .
C32 C 0.40708(15) 0.44349(12) 0.88197(9) 0.0295(3) Uani 1 1 d . . . . .
C33 C 0.52951(14) 0.32727(11) 0.77280(9) 0.0267(3) Uani 1 1 d . . . . .
C34 C 0.41197(14) 0.24511(12) 0.69619(9) 0.0277(3) Uani 1 1 d . . . . .
C35 C 0.27816(15) 0.26425(12) 0.67164(10) 0.0297(3) Uani 1 1 d . . . . .
H35 H 0.264688 0.334536 0.710094 0.036 Uiso 1 1 calc R U . . .
C36 C 0.17017(16) 0.18380(13) 0.59441(11) 0.0355(3) Uani 1 1 d . . . . .
H36 H 0.082714 0.198735 0.579914 0.043 Uiso 1 1 calc R U . . .
C37 C 0.18661(17) 0.07786(14) 0.53526(11) 0.0396(3) Uani 1 1 d . . . . .
H37 H 0.112232 0.024038 0.480078 0.048 Uiso 1 1 calc R U . . .
C38 C 0.30805(17) 0.05361(13) 0.55748(11) 0.0374(3) Uani 1 1 d . . . . .
H38 H 0.316549 -0.018779 0.518766 0.045 Uiso 1 1 calc R U . . .
C39 C 0.42355(15) 0.13466(12) 0.63791(10) 0.0308(3) Uani 1 1 d . . . . .
C40 C 0.54830(17) 0.10939(13) 0.66061(10) 0.0338(3) Uani 1 1 d . . . . .
H40 H 0.554304 0.035459 0.623105 0.041 Uiso 1 1 calc R U . . .
C41 C 0.66425(16) 0.18914(13) 0.73650(10) 0.0324(3) Uani 1 1 d . . . . .
C42 C 0.79440(19) 0.16289(15) 0.75565(11) 0.0411(4) Uani 1 1 d . . . . .
H42 H 0.797909 0.087760 0.718770 0.049 Uiso 1 1 calc R U . . .
C43 C 0.91197(19) 0.24297(16) 0.82510(11) 0.0452(4) Uani 1 1 d . . . . .
H43 H 0.997898 0.224603 0.835940 0.054 Uiso 1 1 calc R U . . .
C44 C 0.90696(18) 0.35483(16) 0.88199(11) 0.0407(4) Uani 1 1 d . . . . .
H44 H 0.990451 0.411119 0.930255 0.049 Uiso 1 1 calc R U . . .
C45 C 0.78408(16) 0.38265(14) 0.86836(10) 0.0336(3) Uani 1 1 d . . . . .
H45 H 0.782556 0.457041 0.908689 0.040 Uiso 1 1 calc R U . . .
C46 C 0.65712(15) 0.30169(12) 0.79428(9) 0.0290(3) Uani 1 1 d . . . . .

loop_
_atom_site_aniso_label
_atom_site_aniso_U_11
_atom_site_aniso_U_22
_atom_site_aniso_U_33
_atom_site_aniso_U_23
_atom_site_aniso_U_13
_atom_site_aniso_U_12
O1 0.0210(4) 0.0349(5) 0.0363(5) 0.0100(4) 0.0069(4) 0.0142(4)
N1 0.0201(5) 0.0276(5) 0.0271(5) 0.0098(4) 0.0067(4) 0.0113(4)
N2 0.0408(7) 0.0541(8) 0.0338(6) 0.0224(6) 0.0171(5) 0.0265(6)
C1 0.0224(6) 0.0266(6) 0.0293(6) 0.0140(5) 0.0092(5) 0.0120(5)
C2 0.0236(6) 0.0269(6) 0.0295(6) 0.0115(5) 0.0078(5) 0.0139(5)
C3 0.0270(6) 0.0299(7) 0.0326(7) 0.0115(5) 0.0096(5) 0.0128(5)
C4 0.0270(7) 0.0322(7) 0.0406(8) 0.0080(6) 0.0052(6) 0.0100(6)
C5 0.0369(8) 0.0381(8) 0.0319(7) 0.0041(6) 0.0015(6) 0.0176(6)
C6 0.0397(8) 0.0414(8) 0.0304(7) 0.0121(6) 0.0120(6) 0.0206(6)
C7 0.0304(7) 0.0339(7) 0.0332(7) 0.0131(6) 0.0121(5) 0.0150(6)
C8 0.0230(6) 0.0295(6) 0.0246(6) 0.0119(5) 0.0064(5) 0.0129(5)
C9 0.0300(6) 0.0340(7) 0.0254(6) 0.0148(5) 0.0084(5) 0.0149(5)
C10 0.0254(6) 0.0266(6) 0.0213(6) 0.0079(5) 0.0069(5) 0.0113(5)
C11 0.0256(6) 0.0275(6) 0.0239(6) 0.0062(5) 0.0063(5) 0.0111(5)
C12 0.0261(6) 0.0308(7) 0.0282(6) 0.0070(5) 0.0037(5) 0.0119(5)
C13 0.0291(7) 0.0387(8) 0.0313(7) 0.0057(6) 0.0021(5) 0.0172(6)
C14 0.0238(6) 0.0441(8) 0.0363(7) 0.0040(6) 0.0056(5) 0.0124(6)
C15 0.0274(7) 0.0358(7) 0.0359(7) 0.0053(6) 0.0110(6) 0.0075(6)
C16 0.0271(6) 0.0303(7) 0.0286(6) 0.0064(5) 0.0103(5) 0.0097(5)
C17 0.0344(7) 0.0287(7) 0.0312(7) 0.0109(5) 0.0155(6) 0.0090(5)
C18 0.0350(7) 0.0278(6) 0.0252(6) 0.0096(5) 0.0126(5) 0.0135(5)
C19 0.0487(8) 0.0307(7) 0.0332(7) 0.0173(6) 0.0206(6) 0.0187(6)
C20 0.0509(9) 0.0392(8) 0.0327(7) 0.0202(6) 0.0168(6) 0.0285(7)
C21 0.0373(7) 0.0367(7) 0.0297(7) 0.0136(6) 0.0084(6) 0.0210(6)
C22 0.0296(6) 0.0298(6) 0.0259(6) 0.0119(5) 0.0076(5) 0.0143(5)
C23 0.0285(6) 0.0274(6) 0.0216(6) 0.0084(5) 0.0085(5) 0.0130(5)
O2 0.0216(4) 0.0355(5) 0.0386(5) 0.0187(4) 0.0111(4) 0.0149(4)
N3 0.0221(5) 0.0291(5) 0.0295(5) 0.0154(4) 0.0101(4) 0.0134(4)
N4 0.0376(7) 0.0479(7) 0.0369(6) 0.0207(6) 0.0170(5) 0.0184(6)
C24 0.0219(6) 0.0239(6) 0.0252(6) 0.0090(5) 0.0074(5) 0.0097(5)
C25 0.0202(6) 0.0278(6) 0.0275(6) 0.0127(5) 0.0063(5) 0.0080(5)
C26 0.0293(7) 0.0380(7) 0.0335(7) 0.0174(6) 0.0143(5) 0.0151(6)
C27 0.0359(7) 0.0536(9) 0.0354(7) 0.0262(7) 0.0169(6) 0.0174(7)
C28 0.0333(7) 0.0536(9) 0.0444(8) 0.0342(8) 0.0123(6) 0.0180(7)
C29 0.0334(7) 0.0425(8) 0.0435(8) 0.0264(7) 0.0133(6) 0.0205(6)
C30 0.0272(6) 0.0325(7) 0.0306(6) 0.0162(5) 0.0104(5) 0.0139(5)
C31 0.0253(6) 0.0309(6) 0.0271(6) 0.0150(5) 0.0092(5) 0.0134(5)
C32 0.0325(7) 0.0325(7) 0.0296(6) 0.0156(5) 0.0099(5) 0.0152(5)
C33 0.0319(7) 0.0290(6) 0.0287(6) 0.0165(5) 0.0146(5) 0.0150(5)
C34 0.0316(7) 0.0286(6) 0.0315(6) 0.0178(5) 0.0151(5) 0.0125(5)
C35 0.0289(6) 0.0288(6) 0.0338(7) 0.0153(6) 0.0106(5) 0.0085(5)
C36 0.0298(7) 0.0363(7) 0.0397(8) 0.0175(6) 0.0091(6) 0.0071(6)
C37 0.0348(7) 0.0357(8) 0.0376(8) 0.0107(6) 0.0102(6) 0.0010(6)
C38 0.0430(8) 0.0292(7) 0.0385(8) 0.0125(6) 0.0193(6) 0.0076(6)
C39 0.0373(7) 0.0292(7) 0.0326(7) 0.0167(6) 0.0177(6) 0.0119(6)
C40 0.0473(8) 0.0302(7) 0.0362(7) 0.0177(6) 0.0231(6) 0.0206(6)
C41 0.0444(8) 0.0362(7) 0.0327(7) 0.0207(6) 0.0187(6) 0.0246(6)
C42 0.0578(10) 0.0471(9) 0.0382(8) 0.0216(7) 0.0191(7) 0.0381(8)
C43 0.0544(10) 0.0629(11) 0.0366(8) 0.0222(8) 0.0124(7) 0.0435(9)
C44 0.0443(8) 0.0559(10) 0.0327(7) 0.0194(7) 0.0078(6) 0.0310(8)
C45 0.0400(8) 0.0415(8) 0.0300(7) 0.0178(6) 0.0110(6) 0.0240(6)
C46 0.0367(7) 0.0342(7) 0.0294(6) 0.0194(6) 0.0154(5) 0.0200(6)

loop_
_atom_type_symbol
_atom_type_description
_atom_type_scat_dispersion_real
_atom_type_scat_dispersion_imag
_atom_type_scat_source
C C 0.0181 0.0091 'International Tables Vol C Tables 4.2.6.8 and 6.1.1.4'
H H 0.0000 0.0000 'International Tables Vol C Tables 4.2.6.8 and 6.1.1.4'
N N 0.0311 0.0180 'International Tables Vol C Tables 4.2.6.8 and 6.1.1.4'
O O 0.0492 0.0322 'International Tables Vol C Tables 4.2.6.8 and 6.1.1.4'

loop_
_geom_angle_atom_site_label_1
_geom_angle_atom_site_label_2
_geom_angle_atom_site_label_3
_geom_angle
_geom_angle_site_symmetry_1
_geom_angle_site_symmetry_3
_geom_angle_publ_flag
C1 N1 H1 120.4(11) . . ?
C1 N1 C8 119.21(10) . . ?
C8 N1 H1 120.4(10) . . ?
O1 C1 N1 121.64(12) . . ?
O1 C1 C2 121.85(11) . . ?
N1 C1 C2 116.50(11) . . ?
C3 C2 C1 121.68(11) . . ?
C3 C2 C7 119.88(12) . . ?
C7 C2 C1 118.42(12) . . ?
C2 C3 H3 120.2 . . ?
C4 C3 C2 119.65(13) . . ?
C4 C3 H3 120.2 . . ?
C3 C4 H4 119.8 . . ?
C3 C4 C5 120.40(13) . . ?
C5 C4 H4 119.8 . . ?
C4 C5 H5 120.0 . . ?
C6 C5 C4 119.92(14) . . ?
C6 C5 H5 120.0 . . ?
C5 C6 H6 120.0 . . ?
C7 C6 C5 120.06(13) . . ?
C7 C6 H6 120.0 . . ?
C2 C7 H7 120.0 . . ?
C6 C7 C2 120.08(13) . . ?
C6 C7 H7 120.0 . . ?
N1 C8 H8 107.7 . . ?
N1 C8 C9 108.51(10) . . ?
N1 C8 C10 113.21(10) . . ?
C9 C8 H8 107.7 . . ?
C9 C8 C10 111.82(11) . . ?
C10 C8 H8 107.7 . . ?
N2 C9 C8 179.82(14) . . ?
C11 C10 C8 119.87(11) . . ?
C11 C10 C23 121.01(12) . . ?
C23 C10 C8 119.08(11) . . ?
C10 C11 C12 124.38(12) . . ?
C10 C11 C16 118.88(12) . . ?
C12 C11 C16 116.71(12) . . ?
C11 C12 H12 119.3 . . ?
C13 C12 C11 121.40(13) . . ?
C13 C12 H12 119.3 . . ?
C12 C13 H13 119.4 . . ?
C12 C13 C14 121.18(14) . . ?
C14 C13 H13 119.4 . . ?
C13 C14 H14 120.2 . . ?
C15 C14 C13 119.55(13) . . ?
C15 C14 H14 120.2 . . ?
C14 C15 H15 119.2 . . ?
C14 C15 C16 121.53(14) . . ?
C16 C15 H15 119.2 . . ?
C15 C16 C11 119.59(13) . . ?
C17 C16 C11 119.51(12) . . ?
C17 C16 C15 120.89(13) . . ?
C16 C17 H17 119.1 . . ?
C16 C17 C18 121.88(12) . . ?
C18 C17 H17 119.1 . . ?
C17 C18 C19 121.11(13) . . ?
C17 C18 C23 119.61(12) . . ?
C19 C18 C23 119.27(12) . . ?
C18 C19 H19 119.3 . . ?
C20 C19 C18 121.35(13) . . ?
C20 C19 H19 119.3 . . ?
C19 C20 H20 119.9 . . ?
C19 C20 C21 120.12(13) . . ?
C21 C20 H20 119.9 . . ?
C20 C21 H21 119.7 . . ?
C22 C21 C20 120.61(13) . . ?
C22 C21 H21 119.7 . . ?
C21 C22 H22 119.2 . . ?
C21 C22 C23 121.56(13) . . ?
C23 C22 H22 119.2 . . ?
C10 C23 C18 119.03(12) . . ?
C10 C23 C22 123.90(12) . . ?
C18 C23 C22 117.07(11) . . ?
C24 N3 H3A 121.7(10) . . ?
C24 N3 C31 118.61(10) . . ?
C31 N3 H3A 119.6(10) . . ?
O2 C24 N3 121.27(11) . . ?
O2 C24 C25 121.90(11) . . ?
N3 C24 C25 116.82(10) . . ?
C26 C25 C24 118.35(11) . . ?
C30 C25 C24 121.69(11) . . ?
C30 C25 C26 119.93(12) . . ?
C25 C26 H26 120.1 . . ?
C27 C26 C25 119.90(13) . . ?
C27 C26 H26 120.1 . . ?
C26 C27 H27 119.9 . . ?
C28 C27 C26 120.17(13) . . ?
C28 C27 H27 119.9 . . ?
C27 C28 H28 119.9 . . ?
C27 C28 C29 120.12(13) . . ?
C29 C28 H28 119.9 . . ?
C28 C29 H29 119.9 . . ?
C28 C29 C30 120.14(13) . . ?
C30 C29 H29 119.9 . . ?
C25 C30 H30 120.1 . . ?
C29 C30 C25 119.72(12) . . ?
C29 C30 H30 120.1 . . ?
N3 C31 H31 107.4 . . ?
N3 C31 C32 109.18(10) . . ?
N3 C31 C33 112.74(10) . . ?
C32 C31 H31 107.4 . . ?
C32 C31 C33 112.40(11) . . ?
C33 C31 H31 107.4 . . ?
N4 C32 C31 177.78(14) . . ?
C34 C33 C31 119.49(11) . . ?
C34 C33 C46 120.88(12) . . ?
C46 C33 C31 119.48(12) . . ?
C33 C34 C35 123.81(12) . . ?
C33 C34 C39 119.35(12) . . ?
C35 C34 C39 116.84(13) . . ?
C34 C35 H35 119.3 . . ?
C36 C35 C34 121.40(13) . . ?
C36 C35 H35 119.3 . . ?
C35 C36 H36 119.6 . . ?
C35 C36 C37 120.84(14) . . ?
C37 C36 H36 119.6 . . ?
C36 C37 H37 120.0 . . ?
C38 C37 C36 119.99(14) . . ?
C38 C37 H37 120.0 . . ?
C37 C38 H38 119.4 . . ?
C37 C38 C39 121.18(14) . . ?
C39 C38 H38 119.4 . . ?
C38 C39 C34 119.63(13) . . ?
C40 C39 C34 119.33(13) . . ?
C40 C39 C38 121.03(13) . . ?
C39 C40 H40 119.1 . . ?
C41 C40 C39 121.83(13) . . ?
C41 C40 H40 119.1 . . ?
C40 C41 C42 120.60(13) . . ?
C40 C41 C46 119.90(13) . . ?
C42 C41 C46 119.44(14) . . ?
C41 C42 H42 119.4 . . ?
C43 C42 C41 121.22(14) . . ?
C43 C42 H42 119.4 . . ?
C42 C43 H43 120.1 . . ?
C42 C43 C44 119.89(14) . . ?
C44 C43 H43 120.1 . . ?
C43 C44 H44 119.5 . . ?
C45 C44 C43 121.06(16) . . ?
C45 C44 H44 119.5 . . ?
C44 C45 H45 119.3 . . ?
C44 C45 C46 121.30(14) . . ?
C46 C45 H45 119.3 . . ?
C33 C46 C41 118.66(13) . . ?
C33 C46 C45 124.26(13) . . ?
C45 C46 C41 117.04(12) . . ?

loop_
_geom_bond_atom_site_label_1
_geom_bond_atom_site_label_2
_geom_bond_distance
_geom_bond_site_symmetry_2
_geom_bond_publ_flag
O1 C1 1.2361(15) . ?
N1 H1 0.888(17) . ?
N1 C1 1.3397(16) . ?
N1 C8 1.4620(16) . ?
N2 C9 1.1451(18) . ?
C1 C2 1.4905(18) . ?
C2 C3 1.3923(18) . ?
C2 C7 1.3933(18) . ?
C3 H3 0.9500 . ?
C3 C4 1.386(2) . ?
C4 H4 0.9500 . ?
C4 C5 1.389(2) . ?
C5 H5 0.9500 . ?
C5 C6 1.385(2) . ?
C6 H6 0.9500 . ?
C6 C7 1.385(2) . ?
C7 H7 0.9500 . ?
C8 H8 1.0000 . ?
C8 C9 1.4791(17) . ?
C8 C10 1.5316(17) . ?
C10 C11 1.4130(17) . ?
C10 C23 1.4133(17) . ?
C11 C12 1.4398(18) . ?
C11 C16 1.4414(19) . ?
C12 H12 0.9500 . ?
C12 C13 1.3663(19) . ?
C13 H13 0.9500 . ?
C13 C14 1.420(2) . ?
C14 H14 0.9500 . ?
C14 C15 1.354(2) . ?
C15 H15 0.9500 . ?
C15 C16 1.4300(19) . ?
C16 C17 1.392(2) . ?
C17 H17 0.9500 . ?
C17 C18 1.393(2) . ?
C18 C19 1.4318(19) . ?
C18 C23 1.4356(18) . ?
C19 H19 0.9500 . ?
C19 C20 1.352(2) . ?
C20 H20 0.9500 . ?
C20 C21 1.415(2) . ?
C21 H21 0.9500 . ?
C21 C22 1.3665(18) . ?
C22 H22 0.9500 . ?
C22 C23 1.4360(18) . ?
O2 C24 1.2352(15) . ?
N3 H3A 0.913(17) . ?
N3 C24 1.3399(16) . ?
N3 C31 1.4661(15) . ?
N4 C32 1.1455(18) . ?
C24 C25 1.4920(17) . ?
C25 C26 1.3913(18) . ?
C25 C30 1.3909(18) . ?
C26 H26 0.9500 . ?
C26 C27 1.385(2) . ?
C27 H27 0.9500 . ?
C27 C28 1.382(2) . ?
C28 H28 0.9500 . ?
C28 C29 1.385(2) . ?
C29 H29 0.9500 . ?
C29 C30 1.3879(18) . ?
C30 H30 0.9500 . ?
C31 H31 1.0000 . ?
C31 C32 1.4780(18) . ?
C31 C33 1.5342(18) . ?
C33 C34 1.4074(19) . ?
C33 C46 1.4142(18) . ?
C34 C35 1.4359(19) . ?
C34 C39 1.4399(19) . ?
C35 H35 0.9500 . ?
C35 C36 1.362(2) . ?
C36 H36 0.9500 . ?
C36 C37 1.420(2) . ?
C37 H37 0.9500 . ?
C37 C38 1.351(2) . ?
C38 H38 0.9500 . ?
C38 C39 1.424(2) . ?
C39 C40 1.390(2) . ?
C40 H40 0.9500 . ?
C40 C41 1.387(2) . ?
C41 C42 1.435(2) . ?
C41 C46 1.4410(19) . ?
C42 H42 0.9500 . ?
C42 C43 1.350(3) . ?
C43 H43 0.9500 . ?
C43 C44 1.422(2) . ?
C44 H44 0.9500 . ?
C44 C45 1.365(2) . ?
C45 H45 0.9500 . ?
C45 C46 1.436(2) . ?

loop_
_geom_hbond_atom_site_label_D
_geom_hbond_atom_site_label_H
_geom_hbond_atom_site_label_A
_geom_hbond_distance_DH
_geom_hbond_distance_HA
_geom_hbond_distance_DA
_geom_hbond_angle_DHA
_geom_hbond_site_symmetry_A
_geom_hbond_publ_flag
N1 H1 O2 0.888(17) 1.915(17) 2.7879(14) 167.0(15) 1_455 yes
N3 H3A O1 0.913(17) 1.886(17) 2.7887(14) 169.3(15) . yes

loop_
_geom_torsion_atom_site_label_1
_geom_torsion_atom_site_label_2
_geom_torsion_atom_site_label_3
_geom_torsion_atom_site_label_4
_geom_torsion
_geom_torsion_site_symmetry_1
_geom_torsion_site_symmetry_2
_geom_torsion_site_symmetry_3
_geom_torsion_site_symmetry_4
_geom_torsion_publ_flag
O1 C1 C2 C3 140.37(13) . . . . ?
O1 C1 C2 C7 -38.45(17) . . . . ?
N1 C1 C2 C3 -40.51(17) . . . . ?
N1 C1 C2 C7 140.67(12) . . . . ?
N1 C8 C10 C11 -114.17(12) . . . . ?
N1 C8 C10 C23 63.50(14) . . . . ?
C1 N1 C8 C9 -165.41(11) . . . . ?
C1 N1 C8 C10 69.84(14) . . . . ?
C1 C2 C3 C4 -178.13(12) . . . . ?
C1 C2 C7 C6 178.89(12) . . . . ?
C2 C3 C4 C5 -0.4(2) . . . . ?
C3 C2 C7 C6 0.0(2) . . . . ?
C3 C4 C5 C6 -0.7(2) . . . . ?
C4 C5 C6 C7 1.4(2) . . . . ?
C5 C6 C7 C2 -1.1(2) . . . . ?
C7 C2 C3 C4 0.68(19) . . . . ?
C8 N1 C1 O1 0.13(18) . . . . ?
C8 N1 C1 C2 -178.98(10) . . . . ?
C8 C10 C11 C12 -2.89(18) . . . . ?
C8 C10 C11 C16 175.49(11) . . . . ?
C8 C10 C23 C18 -177.78(11) . . . . ?
C8 C10 C23 C22 2.53(18) . . . . ?
C9 C8 C10 C11 122.89(12) . . . . ?
C9 C8 C10 C23 -59.44(15) . . . . ?
C10 C11 C12 C13 176.48(12) . . . . ?
C10 C11 C16 C15 -176.77(12) . . . . ?
C10 C11 C16 C17 2.39(18) . . . . ?
C11 C10 C23 C18 -0.14(18) . . . . ?
C11 C10 C23 C22 -179.83(12) . . . . ?
C11 C12 C13 C14 0.6(2) . . . . ?
C11 C16 C17 C18 -0.4(2) . . . . ?
C12 C11 C16 C15 1.74(18) . . . . ?
C12 C11 C16 C17 -179.10(12) . . . . ?
C12 C13 C14 C15 1.0(2) . . . . ?
C13 C14 C15 C16 -1.2(2) . . . . ?
C14 C15 C16 C11 -0.2(2) . . . . ?
C14 C15 C16 C17 -179.36(13) . . . . ?
C15 C16 C17 C18 178.79(12) . . . . ?
C16 C11 C12 C13 -1.94(19) . . . . ?
C16 C17 C18 C19 178.68(12) . . . . ?
C16 C17 C18 C23 -2.0(2) . . . . ?
C17 C18 C19 C20 178.07(13) . . . . ?
C17 C18 C23 C10 2.19(18) . . . . ?
C17 C18 C23 C22 -178.09(12) . . . . ?
C18 C19 C20 C21 0.6(2) . . . . ?
C19 C18 C23 C10 -178.42(11) . . . . ?
C19 C18 C23 C22 1.29(18) . . . . ?
C19 C20 C21 C22 0.0(2) . . . . ?
C20 C21 C22 C23 0.0(2) . . . . ?
C21 C22 C23 C10 179.01(12) . . . . ?
C21 C22 C23 C18 -0.69(18) . . . . ?
C23 C10 C11 C12 179.49(12) . . . . ?
C23 C10 C11 C16 -2.13(18) . . . . ?
C23 C18 C19 C20 -1.3(2) . . . . ?
O2 C24 C25 C26 35.73(18) . . . . ?
O2 C24 C25 C30 -142.37(13) . . . . ?
N3 C24 C25 C26 -143.07(13) . . . . ?
N3 C24 C25 C30 38.84(18) . . . . ?
N3 C31 C33 C34 -57.75(15) . . . . ?
N3 C31 C33 C46 117.91(12) . . . . ?
C24 N3 C31 C32 164.79(11) . . . . ?
C24 N3 C31 C33 -69.53(15) . . . . ?
C24 C25 C26 C27 -178.83(13) . . . . ?
C24 C25 C30 C29 177.19(12) . . . . ?
C25 C26 C27 C28 1.7(2) . . . . ?
C26 C25 C30 C29 -0.9(2) . . . . ?
C26 C27 C28 C29 -1.1(2) . . . . ?
C27 C28 C29 C30 -0.5(2) . . . . ?
C28 C29 C30 C25 1.5(2) . . . . ?
C30 C25 C26 C27 -0.7(2) . . . . ?
C31 N3 C24 O2 1.40(18) . . . . ?
C31 N3 C24 C25 -179.80(11) . . . . ?
C31 C33 C34 C35 -5.76(18) . . . . ?
C31 C33 C34 C39 174.30(11) . . . . ?
C31 C33 C46 C41 -176.06(11) . . . . ?
C31 C33 C46 C45 1.48(19) . . . . ?
C32 C31 C33 C34 66.18(14) . . . . ?
C32 C31 C33 C46 -118.16(13) . . . . ?
C33 C34 C35 C36 177.29(12) . . . . ?
C33 C34 C39 C38 -176.89(12) . . . . ?
C33 C34 C39 C40 2.44(18) . . . . ?
C34 C33 C46 C41 -0.46(18) . . . . ?
C34 C33 C46 C45 177.08(12) . . . . ?
C34 C35 C36 C37 -0.1(2) . . . . ?
C34 C39 C40 C41 -1.84(19) . . . . ?
C35 C34 C39 C38 3.17(17) . . . . ?
C35 C34 C39 C40 -177.50(11) . . . . ?
C35 C36 C37 C38 2.7(2) . . . . ?
C36 C37 C38 C39 -2.2(2) . . . . ?
C37 C38 C39 C34 -0.7(2) . . . . ?
C37 C38 C39 C40 179.95(13) . . . . ?
C38 C39 C40 C41 177.49(12) . . . . ?
C39 C34 C35 C36 -2.77(18) . . . . ?
C39 C40 C41 C42 -177.15(13) . . . . ?
C39 C40 C41 C46 0.1(2) . . . . ?
C40 C41 C42 C43 175.32(14) . . . . ?
C40 C41 C46 C33 1.10(19) . . . . ?
C40 C41 C46 C45 -176.61(12) . . . . ?
C41 C42 C43 C44 1.2(2) . . . . ?
C42 C41 C46 C33 178.34(12) . . . . ?
C42 C41 C46 C45 0.63(19) . . . . ?
C42 C43 C44 C45 0.7(2) . . . . ?
C43 C44 C45 C46 -2.0(2) . . . . ?
C44 C45 C46 C33 -176.28(13) . . . . ?
C44 C45 C46 C41 1.3(2) . . . . ?
C46 C33 C34 C35 178.64(12) . . . . ?
C46 C33 C34 C39 -1.29(18) . . . . ?
C46 C41 C42 C43 -1.9(2) . . . . ?
